data_7113270
loop_
_publ_author_name
'Wang, Zhong-Xia'
'Wang, Li'

_publ_section_title
;
 Amido pincer complex of nickel-catalysed Kumada cross-coupling reactions
;
_journal_coden_ASTM CHCOFS
_journal_issue 23
_journal_name_full
;
 Chemical Communications (Cambridge, United Kingdom)
;
_journal_page_first 2423
_journal_page_last 2425
_journal_paper_doi 10.1039/b702027a
_journal_year 2007
_chemical_formula_moiety 'C48 H53 N3 Ni P2'
_chemical_formula_sum 'C48 H53 N3 Ni P2'
_chemical_formula_weight 792.58
_space_group_IT_number 2
_symmetry_cell_setting triclinic
_symmetry_space_group_name_Hall '-P 1'
_symmetry_space_group_name_H-M 'P -1'
_atom_sites_solution_hydrogens geom
_atom_sites_solution_primary direct
_atom_sites_solution_secondary difmap
_audit_creation_method SHELXL-97
_cell_angle_alpha 81.768(5)
_cell_angle_beta 87.185(7)
_cell_angle_gamma 81.643(6)
_cell_formula_units_Z 2
_cell_length_a 9.9490(16)
_cell_length_b 10.3142(17)
_cell_length_c 20.637(4)
_cell_measurement_reflns_used 6366
_cell_measurement_temperature 113(2)
_cell_measurement_theta_max 27.9
_cell_measurement_theta_min 2.0
_cell_volume 2072.7(6)
_computing_cell_refinement 'CrystalClear (Rigaku/MSC Inc., 2005)'
_computing_data_collection 'CrystalClear (Rigaku/MSC Inc., 2005)'
_computing_data_reduction 'CrystalClear (Rigaku/MSC Inc., 2005)'
_computing_publication_material 'CrystalStructure 3.7.0'
_computing_structure_refinement 'SHELXL-97 (Sheldrick, 1997)'
_computing_structure_solution 'SHELXS-97 (Sheldrick, 1990)'
_diffrn_ambient_temperature 113(2)
_diffrn_detector_area_resol_mean 7.31
_diffrn_measured_fraction_theta_full 0.997
_diffrn_measured_fraction_theta_max 0.997
_diffrn_measurement_device_type 'Rigaku Saturn'
_diffrn_measurement_method \w
_diffrn_radiation_monochromator confocal
_diffrn_radiation_source 'rotating anode'
_diffrn_radiation_type MoK\a
_diffrn_radiation_wavelength 0.71070
_diffrn_reflns_av_R_equivalents 0.0384
_diffrn_reflns_av_sigmaI/netI 0.0443
_diffrn_reflns_limit_h_max 12
_diffrn_reflns_limit_h_min -12
_diffrn_reflns_limit_k_max 12
_diffrn_reflns_limit_k_min -12
_diffrn_reflns_limit_l_max 25
_diffrn_reflns_limit_l_min -25
_diffrn_reflns_number 22994
_diffrn_reflns_theta_full 26.02
_diffrn_reflns_theta_max 26.02
_diffrn_reflns_theta_min 1.99
_exptl_absorpt_coefficient_mu 0.582
_exptl_absorpt_correction_T_max 0.9441
_exptl_absorpt_correction_T_min 0.9024
_exptl_absorpt_correction_type multi-scan
_exptl_absorpt_process_details 'Jacobson, R. (1998) Private communication'
_exptl_crystal_colour red
_exptl_crystal_density_diffrn 1.270
_exptl_crystal_density_method 'not measured'
_exptl_crystal_description block
_exptl_crystal_F_000 840
_exptl_crystal_size_max 0.18
_exptl_crystal_size_mid 0.16
_exptl_crystal_size_min 0.10
_refine_diff_density_max 0.314
_refine_diff_density_min -0.333
_refine_diff_density_rms 0.057
_refine_ls_extinction_coef 0.0080(7)
_refine_ls_extinction_expression Fc^*^=kFc[1+0.001xFc^2^\l^3^/sin(2\q)]^-1/4^
_refine_ls_extinction_method SHELXL
_refine_ls_goodness_of_fit_ref 1.071
_refine_ls_hydrogen_treatment constr
_refine_ls_matrix_type full
_refine_ls_number_parameters 494
_refine_ls_number_reflns 8156
_refine_ls_number_restraints 0
_refine_ls_restrained_S_all 1.071
_refine_ls_R_factor_all 0.0415
_refine_ls_R_factor_gt 0.0343
_refine_ls_shift/su_max 0.002
_refine_ls_shift/su_mean 0.000
_refine_ls_structure_factor_coef Fsqd
_refine_ls_weighting_details 'calc w=1/[\s^2^(Fo^2^)+(0.0478P)^2^+0.1246P] where P=(Fo^2^+2Fc^2^)/3'
_refine_ls_weighting_scheme calc
_refine_ls_wR_factor_gt 0.0854
_refine_ls_wR_factor_ref 0.0895
_reflns_number_gt 6881
_reflns_number_total 8156
_reflns_threshold_expression >2sigma(I)
_cod_duplicate_entry 7101983
_cod_data_source_file b702027a.txt
_cod_data_source_block shelxl
_cod_original_cell_volume 2072.8(6)
_cod_database_code 7113270

loop_
_symmetry_equiv_pos_as_xyz
'x, y, z'
'-x, -y, -z'

loop_
_atom_site_label
_atom_site_type_symbol
_atom_site_fract_x
_atom_site_fract_y
_atom_site_fract_z
_atom_site_U_iso_or_equiv
_atom_site_adp_type
_atom_site_occupancy
_atom_site_symmetry_multiplicity
_atom_site_calc_flag
_atom_site_refinement_flags
Ni1 Ni 0.55160(2) 0.17195(2) 0.763522(10) 0.01309(8) Uani 1 1 d .
P1 P 0.48312(5) -0.03354(5) 0.68038(2) 0.01416(11) Uani 1 1 d .
P2 P 0.72106(4) 0.21813(4) 0.87229(2) 0.01281(11) Uani 1 1 d .
N1 N 0.53214(15) 0.10747(14) 0.68086(7) 0.0152(3) Uani 1 1 d .
N2 N 0.64863(14) -0.00448(14) 0.79609(7) 0.0133(3) Uani 1 1 d .
N3 N 0.56848(14) 0.22937(14) 0.84682(7) 0.0136(3) Uani 1 1 d .
C1 C 0.57924(18) 0.18474(17) 0.62345(8) 0.0154(4) Uani 1 1 d .
C2 C 0.71003(19) 0.21705(18) 0.62273(9) 0.0200(4) Uani 1 1 d .
H2 H 0.7672 0.1818 0.6584 0.024 Uiso 1 1 calc R
C3 C 0.7585(2) 0.2999(2) 0.57082(10) 0.0269(5) Uani 1 1 d .
H3 H 0.8481 0.3214 0.5711 0.032 Uiso 1 1 calc R
C4 C 0.6759(2) 0.3512(2) 0.51844(10) 0.0293(5) Uani 1 1 d .
H4 H 0.7082 0.4090 0.4829 0.035 Uiso 1 1 calc R
C5 C 0.5471(2) 0.31810(19) 0.51816(9) 0.0267(5) Uani 1 1 d .
H5 H 0.4911 0.3524 0.4819 0.032 Uiso 1 1 calc R
C6 C 0.4975(2) 0.23513(18) 0.57011(9) 0.0205(4) Uani 1 1 d .
H6 H 0.4083 0.2129 0.5693 0.025 Uiso 1 1 calc R
C7 C 0.31705(18) -0.02748(18) 0.64656(9) 0.0170(4) Uani 1 1 d .
C8 C 0.20790(19) 0.0490(2) 0.67457(10) 0.0256(5) Uani 1 1 d .
H8 H 0.2233 0.0973 0.7087 0.031 Uiso 1 1 calc R
C9 C 0.0779(2) 0.0546(2) 0.65283(11) 0.0309(5) Uani 1 1 d .
H9 H 0.0043 0.1073 0.6719 0.037 Uiso 1 1 calc R
C10 C 0.0541(2) -0.0161(2) 0.60334(10) 0.0297(5) Uani 1 1 d .
H10 H -0.0356 -0.0126 0.5888 0.036 Uiso 1 1 calc R
C11 C 0.1610(2) -0.0913(2) 0.57536(10) 0.0281(5) Uani 1 1 d .
H11 H 0.1446 -0.1392 0.5412 0.034 Uiso 1 1 calc R
C12 C 0.2925(2) -0.09795(19) 0.59654(9) 0.0231(4) Uani 1 1 d .
H12 H 0.3656 -0.1504 0.5770 0.028 Uiso 1 1 calc R
C13 C 0.59842(18) -0.14628(18) 0.63590(9) 0.0172(4) Uani 1 1 d .
C14 C 0.6650(2) -0.1019(2) 0.57737(9) 0.0235(4) Uani 1 1 d .
H14 H 0.6490 -0.0111 0.5595 0.028 Uiso 1 1 calc R
C15 C 0.7539(2) -0.1894(2) 0.54529(10) 0.0277(5) Uani 1 1 d .
H15 H 0.7995 -0.1579 0.5059 0.033 Uiso 1 1 calc R
C16 C 0.7770(2) -0.3219(2) 0.57008(10) 0.0294(5) Uani 1 1 d .
H16 H 0.8389 -0.3812 0.5481 0.035 Uiso 1 1 calc R
C17 C 0.7096(2) -0.3680(2) 0.62695(10) 0.0337(5) Uani 1 1 d .
H17 H 0.7241 -0.4595 0.6436 0.040 Uiso 1 1 calc R
C18 C 0.6211(2) -0.2815(2) 0.65993(10) 0.0274(5) Uani 1 1 d .
H18 H 0.5755 -0.3141 0.6991 0.033 Uiso 1 1 calc R
C19 C 0.46957(18) -0.11426(17) 0.76257(8) 0.0150(4) Uani 1 1 d .
C20 C 0.56694(17) -0.10381(17) 0.80862(8) 0.0135(4) Uani 1 1 d .
C21 C 0.56661(18) -0.18714(17) 0.86886(8) 0.0153(4) Uani 1 1 d .
H21 H 0.6312 -0.1824 0.9006 0.018 Uiso 1 1 calc R
C22 C 0.47403(18) -0.27567(18) 0.88274(9) 0.0181(4) Uani 1 1 d .
H22 H 0.4765 -0.3314 0.9236 0.022 Uiso 1 1 calc R
C23 C 0.37739(19) -0.28440(19) 0.83777(9) 0.0212(4) Uani 1 1 d .
H23 H 0.3137 -0.3451 0.8479 0.025 Uiso 1 1 calc R
C24 C 0.37500(18) -0.20392(18) 0.77824(9) 0.0195(4) Uani 1 1 d .
H24 H 0.3087 -0.2091 0.7474 0.023 Uiso 1 1 calc R
C25 C 0.77235(17) -0.02186(17) 0.82423(8) 0.0133(4) Uani 1 1 d .
C26 C 0.82159(17) 0.07683(17) 0.84940(8) 0.0149(4) Uani 1 1 d .
H26 H 0.9169 0.0683 0.8549 0.018 Uiso 1 1 calc R
C27 C 0.86515(17) -0.14870(17) 0.81978(8) 0.0147(4) Uani 1 1 d .
C28 C 0.88821(19) -0.19430(18) 0.75937(9) 0.0199(4) Uani 1 1 d .
H28 H 0.8406 -0.1482 0.7222 0.024 Uiso 1 1 calc R
C29 C 0.98077(19) -0.30722(19) 0.75309(10) 0.0235(4) Uani 1 1 d .
H29 H 0.9980 -0.3365 0.7115 0.028 Uiso 1 1 calc R
C30 C 1.04755(19) -0.37677(19) 0.80723(10) 0.0250(4) Uani 1 1 d .
H30 H 1.1102 -0.4541 0.8030 0.030 Uiso 1 1 calc R
C31 C 1.02283(19) -0.33329(19) 0.86780(10) 0.0249(4) Uani 1 1 d .
H31 H 1.0674 -0.3818 0.9052 0.030 Uiso 1 1 calc R
C32 C 0.93295(18) -0.21883(18) 0.87393(9) 0.0189(4) Uani 1 1 d .
H32 H 0.9179 -0.1885 0.9154 0.023 Uiso 1 1 calc R
C33 C 0.72089(18) 0.20060(18) 0.96196(8) 0.0160(4) Uani 1 1 d .
H33 H 0.6631 0.2800 0.9760 0.019 Uiso 1 1 calc R
C34 C 0.6559(2) 0.07865(19) 0.99044(9) 0.0239(4) Uani 1 1 d .
H34A H 0.7113 -0.0008 0.9777 0.036 Uiso 1 1 calc R
H34B H 0.5643 0.0863 0.9736 0.036 Uiso 1 1 calc R
H34C H 0.6504 0.0723 1.0383 0.036 Uiso 1 1 calc R
C35 C 0.8621(2) 0.1933(2) 0.98901(10) 0.0311(5) Uani 1 1 d .
H35A H 0.8563 0.1799 1.0370 0.047 Uiso 1 1 calc R
H35B H 0.8985 0.2761 0.9737 0.047 Uiso 1 1 calc R
H35C H 0.9225 0.1193 0.9737 0.047 Uiso 1 1 calc R
C36 C 0.81078(18) 0.35766(17) 0.83965(8) 0.0165(4) Uani 1 1 d .
H36 H 0.9007 0.3449 0.8610 0.020 Uiso 1 1 calc R
C37 C 0.7318(2) 0.48937(18) 0.85435(10) 0.0249(4) Uani 1 1 d .
H37A H 0.7804 0.5620 0.8345 0.037 Uiso 1 1 calc R
H37B H 0.7235 0.4895 0.9019 0.037 Uiso 1 1 calc R
H37C H 0.6410 0.5010 0.8362 0.037 Uiso 1 1 calc R
C38 C 0.8362(2) 0.3597(2) 0.76570(9) 0.0253(4) Uani 1 1 d .
H38A H 0.7497 0.3623 0.7445 0.038 Uiso 1 1 calc R
H38B H 0.8973 0.2798 0.7574 0.038 Uiso 1 1 calc R
H38C H 0.8780 0.4381 0.7479 0.038 Uiso 1 1 calc R
C39 C 0.44750(17) 0.26933(17) 0.88142(8) 0.0144(4) Uani 1 1 d .
C40 C 0.42935(18) 0.37267(18) 0.91961(9) 0.0182(4) Uani 1 1 d .
H40 H 0.5022 0.4213 0.9231 0.022 Uiso 1 1 calc R
C41 C 0.3065(2) 0.40524(19) 0.95254(9) 0.0230(4) Uani 1 1 d .
H41 H 0.2971 0.4746 0.9789 0.028 Uiso 1 1 calc R
C42 C 0.19818(19) 0.3383(2) 0.94744(10) 0.0250(5) Uani 1 1 d .
H42 H 0.1147 0.3605 0.9704 0.030 Uiso 1 1 calc R
C43 C 0.21248(19) 0.2380(2) 0.90844(9) 0.0243(4) Uani 1 1 d .
H43 H 0.1378 0.1925 0.9039 0.029 Uiso 1 1 calc R
C44 C 0.33529(18) 0.20369(18) 0.87606(9) 0.0196(4) Uani 1 1 d .
H44 H 0.3436 0.1344 0.8497 0.024 Uiso 1 1 calc R
C45 C 0.46375(19) 0.34902(17) 0.72895(8) 0.0178(4) Uani 1 1 d .
H45A H 0.4577 0.4053 0.7643 0.021 Uiso 1 1 calc R
H45B H 0.5232 0.3869 0.6935 0.021 Uiso 1 1 calc R
C46 C 0.32242(19) 0.35785(18) 0.70220(9) 0.0208(4) Uani 1 1 d .
H46A H 0.2581 0.3390 0.7393 0.025 Uiso 1 1 calc R
H46B H 0.3235 0.2883 0.6736 0.025 Uiso 1 1 calc R
C47 C 0.2696(2) 0.4917(2) 0.66317(9) 0.0256(5) Uani 1 1 d .
H47A H 0.2528 0.5594 0.6932 0.031 Uiso 1 1 calc R
H47B H 0.3400 0.5180 0.6303 0.031 Uiso 1 1 calc R
C48 C 0.1388(2) 0.4877(2) 0.62839(10) 0.0326(5) Uani 1 1 d .
H48A H 0.1567 0.4260 0.5961 0.049 Uiso 1 1 calc R
H48B H 0.1057 0.5763 0.6062 0.049 Uiso 1 1 calc R
H48C H 0.0699 0.4584 0.6606 0.049 Uiso 1 1 calc R

loop_
_atom_site_aniso_label
_atom_site_aniso_U_11
_atom_site_aniso_U_22
_atom_site_aniso_U_33
_atom_site_aniso_U_23
_atom_site_aniso_U_13
_atom_site_aniso_U_12
Ni1 0.01502(13) 0.01165(13) 0.01259(13) -0.00233(9) -0.00282(9) -0.00042(9)
P1 0.0143(2) 0.0145(2) 0.0142(2) -0.00352(18) -0.00345(18) -0.00120(18)
P2 0.0117(2) 0.0134(2) 0.0142(2) -0.00378(18) -0.00066(17) -0.00292(17)
N1 0.0184(8) 0.0139(8) 0.0139(8) -0.0025(6) -0.0026(6) -0.0028(6)
N2 0.0128(8) 0.0122(8) 0.0158(8) -0.0026(6) -0.0043(6) -0.0023(6)
N3 0.0114(7) 0.0164(8) 0.0134(7) -0.0034(6) -0.0002(6) -0.0021(6)
C1 0.0212(10) 0.0117(9) 0.0130(9) -0.0031(7) -0.0014(7) 0.0006(7)
C2 0.0205(10) 0.0204(10) 0.0192(10) -0.0046(8) -0.0023(8) -0.0009(8)
C3 0.0283(11) 0.0270(11) 0.0281(11) -0.0095(9) 0.0063(9) -0.0094(9)
C4 0.0460(14) 0.0221(11) 0.0193(10) -0.0010(8) 0.0077(9) -0.0077(10)
C5 0.0404(13) 0.0216(11) 0.0156(10) -0.0004(8) -0.0052(9) 0.0030(9)
C6 0.0229(10) 0.0198(10) 0.0185(10) -0.0037(8) -0.0037(8) 0.0000(8)
C7 0.0171(9) 0.0155(10) 0.0189(9) -0.0015(7) -0.0039(7) -0.0037(7)
C8 0.0209(11) 0.0270(11) 0.0311(11) -0.0110(9) -0.0047(8) -0.0023(8)
C9 0.0170(10) 0.0336(12) 0.0429(13) -0.0117(10) -0.0051(9) 0.0018(9)
C10 0.0202(11) 0.0351(13) 0.0352(12) -0.0028(10) -0.0101(9) -0.0073(9)
C11 0.0290(11) 0.0328(12) 0.0261(11) -0.0083(9) -0.0118(9) -0.0081(9)
C12 0.0222(10) 0.0254(11) 0.0224(10) -0.0063(8) -0.0059(8) -0.0014(8)
C13 0.0167(9) 0.0180(10) 0.0182(9) -0.0064(7) -0.0057(7) -0.0007(7)
C14 0.0260(11) 0.0195(10) 0.0264(11) -0.0069(8) 0.0023(8) -0.0053(8)
C15 0.0262(11) 0.0286(12) 0.0303(12) -0.0119(9) 0.0083(9) -0.0061(9)
C16 0.0265(11) 0.0286(12) 0.0323(12) -0.0139(9) -0.0070(9) 0.0099(9)
C17 0.0523(15) 0.0198(11) 0.0248(11) -0.0030(9) -0.0048(10) 0.0105(10)
C18 0.0376(13) 0.0231(11) 0.0190(10) -0.0031(8) -0.0011(9) 0.0038(9)
C19 0.0156(9) 0.0146(9) 0.0149(9) -0.0037(7) -0.0013(7) -0.0010(7)
C20 0.0116(9) 0.0114(9) 0.0174(9) -0.0053(7) 0.0009(7) 0.0022(7)
C21 0.0156(9) 0.0146(9) 0.0154(9) -0.0037(7) -0.0019(7) 0.0013(7)
C22 0.0207(10) 0.0158(10) 0.0165(9) -0.0011(7) 0.0031(7) -0.0001(7)
C23 0.0163(10) 0.0193(10) 0.0283(11) -0.0013(8) 0.0012(8) -0.0062(8)
C24 0.0164(10) 0.0218(10) 0.0215(10) -0.0034(8) -0.0025(8) -0.0054(8)
C25 0.0134(9) 0.0151(9) 0.0112(9) -0.0008(7) 0.0010(7) -0.0021(7)
C26 0.0101(9) 0.0165(9) 0.0188(9) -0.0053(7) 0.0001(7) -0.0013(7)
C27 0.0109(9) 0.0137(9) 0.0208(9) -0.0037(7) -0.0003(7) -0.0043(7)
C28 0.0185(10) 0.0198(10) 0.0216(10) -0.0034(8) -0.0003(8) -0.0030(8)
C29 0.0191(10) 0.0231(11) 0.0300(11) -0.0115(9) 0.0048(8) -0.0033(8)
C30 0.0137(10) 0.0191(10) 0.0431(13) -0.0101(9) -0.0007(9) 0.0001(8)
C31 0.0189(10) 0.0194(11) 0.0353(12) -0.0020(9) -0.0093(8) 0.0018(8)
C32 0.0161(9) 0.0195(10) 0.0220(10) -0.0058(8) -0.0041(7) -0.0009(7)
C33 0.0159(9) 0.0188(10) 0.0139(9) -0.0041(7) 0.0000(7) -0.0027(7)
C34 0.0270(11) 0.0265(11) 0.0176(10) 0.0016(8) -0.0009(8) -0.0064(9)
C35 0.0231(11) 0.0536(15) 0.0194(10) -0.0064(10) -0.0054(8) -0.0120(10)
C36 0.0156(9) 0.0172(10) 0.0182(9) -0.0053(7) 0.0020(7) -0.0050(7)
C37 0.0249(11) 0.0175(10) 0.0335(12) -0.0059(8) 0.0078(9) -0.0077(8)
C38 0.0320(12) 0.0240(11) 0.0216(10) -0.0035(8) 0.0059(8) -0.0116(9)
C39 0.0139(9) 0.0152(9) 0.0118(9) 0.0033(7) -0.0014(7) 0.0006(7)
C40 0.0172(10) 0.0171(10) 0.0200(10) -0.0017(8) 0.0002(7) -0.0024(7)
C41 0.0249(11) 0.0204(10) 0.0215(10) -0.0034(8) 0.0034(8) 0.0032(8)
C42 0.0154(10) 0.0285(11) 0.0273(11) 0.0011(9) 0.0066(8) 0.0029(8)
C43 0.0135(10) 0.0276(11) 0.0311(11) 0.0003(9) 0.0006(8) -0.0048(8)
C44 0.0193(10) 0.0191(10) 0.0204(10) -0.0023(8) -0.0011(8) -0.0028(8)
C45 0.0251(10) 0.0150(10) 0.0130(9) -0.0019(7) -0.0013(7) -0.0012(8)
C46 0.0235(10) 0.0198(10) 0.0174(10) -0.0017(8) -0.0004(8) 0.0021(8)
C47 0.0240(11) 0.0261(11) 0.0222(11) 0.0024(8) 0.0009(8) 0.0050(8)
C48 0.0275(12) 0.0402(14) 0.0251(11) 0.0007(10) -0.0027(9) 0.0074(10)

loop_
_atom_type_symbol
_atom_type_description
_atom_type_scat_dispersion_real
_atom_type_scat_dispersion_imag
_atom_type_scat_source
C C 0.0033 0.0016 'International Tables Vol C Tables 4.2.6.8 and 6.1.1.4'
H H 0.0000 0.0000 'International Tables Vol C Tables 4.2.6.8 and 6.1.1.4'
N N 0.0061 0.0033 'International Tables Vol C Tables 4.2.6.8 and 6.1.1.4'
P P 0.1023 0.0942 'International Tables Vol C Tables 4.2.6.8 and 6.1.1.4'
Ni Ni 0.3393 1.1124 'International Tables Vol C Tables 4.2.6.8 and 6.1.1.4'

loop_
_geom_angle_atom_site_label_1
_geom_angle_atom_site_label_2
_geom_angle_atom_site_label_3
_geom_angle
N3 Ni1 N1 177.77(6)
N3 Ni1 C45 90.20(7)
N1 Ni1 C45 91.40(7)
N3 Ni1 N2 90.39(6)
N1 Ni1 N2 88.09(6)
C45 Ni1 N2 177.15(7)
N1 P1 C19 109.49(8)
N1 P1 C7 115.03(8)
C19 P1 C7 105.18(8)
N1 P1 C13 114.16(8)
C19 P1 C13 106.59(8)
C7 P1 C13 105.68(8)
N3 P2 C26 110.46(8)
N3 P2 C36 114.55(8)
C26 P2 C36 105.83(8)
N3 P2 C33 110.69(8)
C26 P2 C33 106.65(8)
C36 P2 C33 108.25(8)
C1 N1 P1 123.34(12)
C1 N1 Ni1 116.10(11)
P1 N1 Ni1 120.13(8)
C25 N2 C20 119.38(14)
C25 N2 Ni1 122.67(12)
C20 N2 Ni1 114.70(11)
C39 N3 P2 126.34(12)
C39 N3 Ni1 117.36(11)
P2 N3 Ni1 116.18(8)
C2 C1 C6 118.82(17)
C2 C1 N1 118.02(15)
C6 C1 N1 123.05(16)
C3 C2 C1 121.05(18)
C3 C2 H2 119.5
C1 C2 H2 119.5
C2 C3 C4 119.80(19)
C2 C3 H3 120.1
C4 C3 H3 120.1
C5 C4 C3 119.61(18)
C5 C4 H4 120.2
C3 C4 H4 120.2
C4 C5 C6 120.98(18)
C4 C5 H5 119.5
C6 C5 H5 119.5
C5 C6 C1 119.72(18)
C5 C6 H6 120.1
C1 C6 H6 120.1
C12 C7 C8 119.04(17)
C12 C7 P1 123.77(14)
C8 C7 P1 117.15(14)
C9 C8 C7 120.37(19)
C9 C8 H8 119.8
C7 C8 H8 119.8
C8 C9 C10 120.31(19)
C8 C9 H9 119.8
C10 C9 H9 119.8
C11 C10 C9 119.72(19)
C11 C10 H10 120.1
C9 C10 H10 120.1
C10 C11 C12 120.74(19)
C10 C11 H11 119.6
C12 C11 H11 119.6
C11 C12 C7 119.82(18)
C11 C12 H12 120.1
C7 C12 H12 120.1
C14 C13 C18 118.35(17)
C14 C13 P1 121.76(14)
C18 C13 P1 119.88(14)
C15 C14 C13 120.49(18)
C15 C14 H14 119.8
C13 C14 H14 119.8
C16 C15 C14 120.52(19)
C16 C15 H15 119.7
C14 C15 H15 119.7
C15 C16 C17 119.77(19)
C15 C16 H16 120.1
C17 C16 H16 120.1
C16 C17 C18 120.41(19)
C16 C17 H17 119.8
C18 C17 H17 119.8
C17 C18 C13 120.43(19)
C17 C18 H18 119.8
C13 C18 H18 119.8
C24 C19 C20 120.06(16)
C24 C19 P1 119.36(14)
C20 C19 P1 119.86(13)
N2 C20 C21 122.32(16)
N2 C20 C19 119.62(15)
C21 C20 C19 117.71(16)
C22 C21 C20 121.16(17)
C22 C21 H21 119.4
C20 C21 H21 119.4
C21 C22 C23 120.98(17)
C21 C22 H22 119.5
C23 C22 H22 119.5
C24 C23 C22 119.26(17)
C24 C23 H23 120.4
C22 C23 H23 120.4
C23 C24 C19 120.82(17)
C23 C24 H24 119.6
C19 C24 H24 119.6
N2 C25 C26 122.74(16)
N2 C25 C27 118.44(15)
C26 C25 C27 118.35(15)
C25 C26 P2 124.52(14)
C25 C26 H26 117.7
P2 C26 H26 117.7
C32 C27 C28 119.22(16)
C32 C27 C25 121.55(16)
C28 C27 C25 119.17(15)
C27 C28 C29 120.27(17)
C27 C28 H28 119.9
C29 C28 H28 119.9
C30 C29 C28 120.17(18)
C30 C29 H29 119.9
C28 C29 H29 119.9
C29 C30 C31 119.77(18)
C29 C30 H30 120.1
C31 C30 H30 120.1
C30 C31 C32 120.19(18)
C30 C31 H31 119.9
C32 C31 H31 119.9
C27 C32 C31 120.34(18)
C27 C32 H32 119.8
C31 C32 H32 119.8
C35 C33 C34 110.61(16)
C35 C33 P2 113.18(13)
C34 C33 P2 109.31(12)
C35 C33 H33 107.9
C34 C33 H33 107.9
P2 C33 H33 107.9
C33 C34 H34A 109.5
C33 C34 H34B 109.5
H34A C34 H34B 109.5
C33 C34 H34C 109.5
H34A C34 H34C 109.5
H34B C34 H34C 109.5
C33 C35 H35A 109.5
C33 C35 H35B 109.5
H35A C35 H35B 109.5
C33 C35 H35C 109.5
H35A C35 H35C 109.5
H35B C35 H35C 109.5
C37 C36 C38 110.47(15)
C37 C36 P2 111.61(12)
C38 C36 P2 109.72(13)
C37 C36 H36 108.3
C38 C36 H36 108.3
P2 C36 H36 108.3
C36 C37 H37A 109.5
C36 C37 H37B 109.5
H37A C37 H37B 109.5
C36 C37 H37C 109.5
H37A C37 H37C 109.5
H37B C37 H37C 109.5
C36 C38 H38A 109.5
C36 C38 H38B 109.5
H38A C38 H38B 109.5
C36 C38 H38C 109.5
H38A C38 H38C 109.5
H38B C38 H38C 109.5
C40 C39 C44 117.19(16)
C40 C39 N3 124.77(16)
C44 C39 N3 118.02(16)
C41 C40 C39 121.06(18)
C41 C40 H40 119.5
C39 C40 H40 119.5
C42 C41 C40 120.83(19)
C42 C41 H41 119.6
C40 C41 H41 119.6
C41 C42 C43 119.17(17)
C41 C42 H42 120.4
C43 C42 H42 120.4
C42 C43 C44 120.39(19)
C42 C43 H43 119.8
C44 C43 H43 119.8
C43 C44 C39 121.33(18)
C43 C44 H44 119.3
C39 C44 H44 119.3
C46 C45 Ni1 116.39(13)
C46 C45 H45A 108.2
Ni1 C45 H45A 108.2
C46 C45 H45B 108.2
Ni1 C45 H45B 108.2
H45A C45 H45B 107.3
C45 C46 C47 114.62(16)
C45 C46 H46A 108.6
C47 C46 H46A 108.6
C45 C46 H46B 108.6
C47 C46 H46B 108.6
H46A C46 H46B 107.6
C48 C47 C46 112.16(17)
C48 C47 H47A 109.2
C46 C47 H47A 109.2
C48 C47 H47B 109.2
C46 C47 H47B 109.2
H47A C47 H47B 107.9
C47 C48 H48A 109.5
C47 C48 H48B 109.5
H48A C48 H48B 109.5
C47 C48 H48C 109.5
H48A C48 H48C 109.5
H48B C48 H48C 109.5

loop_
_geom_bond_atom_site_label_1
_geom_bond_atom_site_label_2
_geom_bond_distance
Ni1 N3 1.9190(14)
Ni1 N1 1.9453(15)
Ni1 C45 1.9577(17)
Ni1 N2 1.9743(14)
P1 N1 1.6012(15)
P1 C19 1.7871(18)
P1 C7 1.8144(18)
P1 C13 1.8236(18)
P2 N3 1.6137(15)
P2 C26 1.7535(18)
P2 C36 1.8326(18)
P2 C33 1.8332(18)
N1 C1 1.429(2)
N2 C25 1.364(2)
N2 C20 1.387(2)
N3 C39 1.409(2)
C1 C2 1.388(3)
C1 C6 1.394(2)
C2 C3 1.384(3)
C2 H2 0.9500
C3 C4 1.386(3)
C3 H3 0.9500
C4 C5 1.374(3)
C4 H4 0.9500
C5 C6 1.390(3)
C5 H5 0.9500
C6 H6 0.9500
C7 C12 1.394(3)
C7 C8 1.398(3)
C8 C9 1.380(3)
C8 H8 0.9500
C9 C10 1.385(3)
C9 H9 0.9500
C10 C11 1.376(3)
C10 H10 0.9500
C11 C12 1.389(3)
C11 H11 0.9500
C12 H12 0.9500
C13 C14 1.399(3)
C13 C18 1.401(3)
C14 C15 1.385(3)
C14 H14 0.9500
C15 C16 1.379(3)
C15 H15 0.9500
C16 C17 1.381(3)
C16 H16 0.9500
C17 C18 1.386(3)
C17 H17 0.9500
C18 H18 0.9500
C19 C24 1.408(2)
C19 C20 1.415(2)
C20 C21 1.407(2)
C21 C22 1.381(2)
C21 H21 0.9500
C22 C23 1.389(3)
C22 H22 0.9500
C23 C24 1.380(3)
C23 H23 0.9500
C24 H24 0.9500
C25 C26 1.367(2)
C25 C27 1.499(2)
C26 H26 0.9500
C27 C32 1.388(2)
C27 C28 1.392(2)
C28 C29 1.393(3)
C28 H28 0.9500
C29 C30 1.382(3)
C29 H29 0.9500
C30 C31 1.387(3)
C30 H30 0.9500
C31 C32 1.391(3)
C31 H31 0.9500
C32 H32 0.9500
C33 C35 1.525(2)
C33 C34 1.527(3)
C33 H33 1.0000
C34 H34A 0.9800
C34 H34B 0.9800
C34 H34C 0.9800
C35 H35A 0.9800
C35 H35B 0.9800
C35 H35C 0.9800
C36 C37 1.529(2)
C36 C38 1.533(2)
C36 H36 1.0000
C37 H37A 0.9800
C37 H37B 0.9800
C37 H37C 0.9800
C38 H38A 0.9800
C38 H38B 0.9800
C38 H38C 0.9800
C39 C40 1.400(2)
C39 C44 1.404(2)
C40 C41 1.391(3)
C40 H40 0.9500
C41 C42 1.378(3)
C41 H41 0.9500
C42 C43 1.386(3)
C42 H42 0.9500
C43 C44 1.388(3)
C43 H43 0.9500
C44 H44 0.9500
C45 C46 1.521(3)
C45 H45A 0.9900
C45 H45B 0.9900
C46 C47 1.531(2)
C46 H46A 0.9900
C46 H46B 0.9900
C47 C48 1.525(3)
C47 H47A 0.9900
C47 H47B 0.9900
C48 H48A 0.9800
C48 H48B 0.9800
C48 H48C 0.9800

loop_
_geom_torsion_atom_site_label_1
_geom_torsion_atom_site_label_2
_geom_torsion_atom_site_label_3
_geom_torsion_atom_site_label_4
_geom_torsion
C19 P1 N1 C1 166.85(13)
C7 P1 N1 C1 -74.99(15)
C13 P1 N1 C1 47.46(16)
C19 P1 N1 Ni1 -5.32(12)
C7 P1 N1 Ni1 112.84(10)
C13 P1 N1 Ni1 -124.71(9)
N3 Ni1 N1 C1 -173.5(15)
C45 Ni1 N1 C1 50.79(13)
N2 Ni1 N1 C1 -126.40(12)
N3 Ni1 N1 P1 -0.8(16)
C45 Ni1 N1 P1 -136.49(10)
N2 Ni1 N1 P1 46.32(10)
N3 Ni1 N2 C25 -53.07(14)
N1 Ni1 N2 C25 128.56(14)
C45 Ni1 N2 C25 48.8(14)
N3 Ni1 N2 C20 106.41(12)
N1 Ni1 N2 C20 -71.95(12)
C45 Ni1 N2 C20 -151.7(13)
C26 P2 N3 C39 140.06(14)
C36 P2 N3 C39 -100.56(15)
C33 P2 N3 C39 22.16(17)
C26 P2 N3 Ni1 -35.81(11)
C36 P2 N3 Ni1 83.57(10)
C33 P2 N3 Ni1 -153.71(9)
N1 Ni1 N3 C39 -72.0(16)
C45 Ni1 N3 C39 63.74(13)
N2 Ni1 N3 C39 -119.05(12)
N1 Ni1 N3 P2 104.2(15)
C45 Ni1 N3 P2 -120.01(10)
N2 Ni1 N3 P2 57.21(9)
P1 N1 C1 C2 -120.88(16)
Ni1 N1 C1 C2 51.58(19)
P1 N1 C1 C6 62.9(2)
Ni1 N1 C1 C6 -124.59(16)
C6 C1 C2 C3 1.3(3)
N1 C1 C2 C3 -175.07(16)
C1 C2 C3 C4 -0.3(3)
C2 C3 C4 C5 -0.8(3)
C3 C4 C5 C6 0.9(3)
C4 C5 C6 C1 0.1(3)
C2 C1 C6 C5 -1.2(3)
N1 C1 C6 C5 174.96(16)
N1 P1 C7 C12 126.71(16)
C19 P1 C7 C12 -112.74(16)
C13 P1 C7 C12 -0.19(18)
N1 P1 C7 C8 -55.73(17)
C19 P1 C7 C8 64.82(16)
C13 P1 C7 C8 177.37(15)
C12 C7 C8 C9 -0.1(3)
P1 C7 C8 C9 -177.82(16)
C7 C8 C9 C10 0.4(3)
C8 C9 C10 C11 -0.6(3)
C9 C10 C11 C12 0.5(3)
C10 C11 C12 C7 -0.2(3)
C8 C7 C12 C11 0.0(3)
P1 C7 C12 C11 177.54(15)
N1 P1 C13 C14 -38.92(18)
C19 P1 C13 C14 -159.94(15)
C7 P1 C13 C14 88.50(16)
N1 P1 C13 C18 141.75(15)
C19 P1 C13 C18 20.73(18)
C7 P1 C13 C18 -90.83(17)
C18 C13 C14 C15 -1.9(3)
P1 C13 C14 C15 178.78(15)
C13 C14 C15 C16 0.9(3)
C14 C15 C16 C17 0.7(3)
C15 C16 C17 C18 -1.3(3)
C16 C17 C18 C13 0.2(3)
C14 C13 C18 C17 1.3(3)
P1 C13 C18 C17 -179.30(17)
N1 P1 C19 C24 151.18(14)
C7 P1 C19 C24 27.04(16)
C13 P1 C19 C24 -84.87(15)
N1 P1 C19 C20 -38.56(16)
C7 P1 C19 C20 -162.70(14)
C13 P1 C19 C20 85.40(15)
C25 N2 C20 C21 32.4(2)
Ni1 N2 C20 C21 -127.85(14)
C25 N2 C20 C19 -154.54(16)
Ni1 N2 C20 C19 45.25(19)
C24 C19 C20 N2 -172.18(16)
P1 C19 C20 N2 17.6(2)
C24 C19 C20 C21 1.2(2)
P1 C19 C20 C21 -168.96(12)
N2 C20 C21 C22 172.91(16)
C19 C20 C21 C22 -0.3(2)
C20 C21 C22 C23 -0.6(3)
C21 C22 C23 C24 0.5(3)
C22 C23 C24 C19 0.4(3)
C20 C19 C24 C23 -1.3(3)
P1 C19 C24 C23 168.92(14)
C20 N2 C25 C26 -139.13(17)
Ni1 N2 C25 C26 19.4(2)
C20 N2 C25 C27 48.8(2)
Ni1 N2 C25 C27 -152.64(12)
N2 C25 C26 P2 20.3(2)
C27 C25 C26 P2 -167.67(13)
N3 P2 C26 C25 -10.94(18)
C36 P2 C26 C25 -135.47(16)
C33 P2 C26 C25 109.40(16)
N2 C25 C27 C32 -134.12(17)
C26 C25 C27 C32 53.4(2)
N2 C25 C27 C28 48.6(2)
C26 C25 C27 C28 -123.86(19)
C32 C27 C28 C29 -1.5(3)
C25 C27 C28 C29 175.82(16)
C27 C28 C29 C30 1.8(3)
C28 C29 C30 C31 -0.4(3)
C29 C30 C31 C32 -1.1(3)
C28 C27 C32 C31 0.0(3)
C25 C27 C32 C31 -177.30(17)
C30 C31 C32 C27 1.3(3)
N3 P2 C33 C35 -178.40(14)
C26 P2 C33 C35 61.40(16)
C36 P2 C33 C35 -52.09(16)
N3 P2 C33 C34 57.83(14)
C26 P2 C33 C34 -62.37(14)
C36 P2 C33 C34 -175.85(12)
N3 P2 C36 C37 56.38(15)
C26 P2 C36 C37 178.32(13)
C33 P2 C36 C37 -67.65(15)
N3 P2 C36 C38 -66.41(15)
C26 P2 C36 C38 55.53(15)
C33 P2 C36 C38 169.56(13)
P2 N3 C39 C40 40.3(2)
Ni1 N3 C39 C40 -143.83(15)
P2 N3 C39 C44 -141.50(14)
Ni1 N3 C39 C44 34.33(19)
C44 C39 C40 C41 2.2(3)
N3 C39 C40 C41 -179.64(16)
C39 C40 C41 C42 -1.3(3)
C40 C41 C42 C43 -0.5(3)
C41 C42 C43 C44 1.4(3)
C42 C43 C44 C39 -0.4(3)
C40 C39 C44 C43 -1.4(3)
N3 C39 C44 C43 -179.67(16)
N3 Ni1 C45 C46 -122.18(13)
N1 Ni1 C45 C46 56.26(14)
N2 Ni1 C45 C46 136.0(13)
Ni1 C45 C46 C47 -167.98(13)
C45 C46 C47 C48 170.64(16)
